data_2225226
loop_
_publ_author_name
'Potgieter, Kim'
'Mayer, Peter'
'Hosten, Eric'
'Gerber, Thomas I. A.'

_publ_section_title
;
 2-[5-(Benzo[<i>d</i>]thiazol-2-yl)thiophen-2-yl]benzo[<i>d</i>]thiazole
;
_journal_coeditor_code EZ2199
_journal_issue 3
_journal_name_full 'Acta Crystallographica Section E'
_journal_page_first o531
_journal_paper_doi 10.1107/S1600536810004009
_journal_volume 66
_journal_year 2010
_chemical_formula_iupac 'C18 H10 N2 S3'
_chemical_formula_moiety 'C18 H10 N2 S3'
_chemical_formula_sum 'C18 H10 N2 S3'
_chemical_formula_weight 350.483
_chemical_name_systematic
;
2-[5-(Benzo[<i>d</i>]thiazol-2-yl)thiophen-2-yl]benzo[<i>d</i>]thiazole
;
_space_group_IT_number 14
_symmetry_cell_setting monoclinic
_symmetry_space_group_name_Hall '-P 2ybc'
_symmetry_space_group_name_H-M 'P 1 21/c 1'
_atom_sites_solution_hydrogens geom
_atom_sites_solution_primary direct
_atom_sites_solution_secondary difmap
_audit_block_code C18H10N2S3_no136_gerber
_audit_creation_method 'form98_non/compatible with shelxl97-2'
_cell_angle_alpha 90.00
_cell_angle_beta 112.872(11)
_cell_angle_gamma 90.00
_cell_formula_units_Z 4
_cell_length_a 15.7297(14)
_cell_length_b 8.2396(5)
_cell_length_c 12.8160(12)
_cell_measurement_reflns_used 1275
_cell_measurement_temperature 200(2)
_cell_measurement_theta_max 26.2369
_cell_measurement_theta_min 4.1953
_cell_volume 1530.4(3)
_computing_cell_refinement
;
CrysAlis Pro (Oxford Diffraction, 2009)
;
_computing_data_collection
;
CrysAlis Pro (Oxford Diffraction, 2009)
;
_computing_data_reduction
;
CrysAlis Pro (Oxford Diffraction, 2009)
;
_computing_molecular_graphics 'ORTEP-3 for Windows (Farrugia, 1997) and Mercury (Macrae <i>et al.</i>, 2006)'
_computing_publication_material 'publCIF (Westrip, 2010) and PARST (Nardelli, 1995)'
_computing_structure_refinement 'SHELXL97 (Sheldrick, 2008)'
_computing_structure_solution 'SIR97 (Altomare <i>et al.</i>,  1999)'
_diffrn_ambient_temperature 200(2)
_diffrn_detector_area_resol_mean 15.9809
_diffrn_measured_fraction_theta_full 0.994
_diffrn_measured_fraction_theta_max 0.994
_diffrn_measurement_device 'CCD camera on \k-goniostat'
_diffrn_measurement_device_type 'Oxford XCalibur'
_diffrn_measurement_method 'omega scans'
_diffrn_radiation_monochromator graphite
_diffrn_radiation_source 'fine-focus sealed tube'
_diffrn_radiation_type MoK\a
_diffrn_radiation_wavelength 0.71073
_diffrn_reflns_av_R_equivalents 0.0526
_diffrn_reflns_av_sigmaI/netI 0.1601
_diffrn_reflns_limit_h_max 19
_diffrn_reflns_limit_h_min -19
_diffrn_reflns_limit_k_max 10
_diffrn_reflns_limit_k_min -9
_diffrn_reflns_limit_l_max 15
_diffrn_reflns_limit_l_min -9
_diffrn_reflns_number 5789
_diffrn_reflns_theta_full 26.31
_diffrn_reflns_theta_max 26.31
_diffrn_reflns_theta_min 4.20
_exptl_absorpt_coefficient_mu 0.483
_exptl_absorpt_correction_T_max 1.00000
_exptl_absorpt_correction_T_min 0.83935
_exptl_absorpt_correction_type multi-scan
_exptl_absorpt_process_details
;
(CrysAlis PRO; Oxford Diffraction, 2009)
;
_exptl_crystal_colour yellow
_exptl_crystal_density_diffrn 1.5212(2)
_exptl_crystal_density_method 'not measured'
_exptl_crystal_description needles
_exptl_crystal_F_000 720
_exptl_crystal_size_max 0.34
_exptl_crystal_size_mid 0.15
_exptl_crystal_size_min 0.01
_refine_diff_density_max 0.292
_refine_diff_density_min -0.303
_refine_ls_extinction_method none
_refine_ls_goodness_of_fit_ref 0.720
_refine_ls_hydrogen_treatment constr
_refine_ls_matrix_type full
_refine_ls_number_parameters 208
_refine_ls_number_reflns 3086
_refine_ls_number_restraints 0
_refine_ls_restrained_S_all 0.720
_refine_ls_R_factor_all 0.1102
_refine_ls_R_factor_gt 0.0425
_refine_ls_shift/su_max 0.000
_refine_ls_shift/su_mean 0.000
_refine_ls_structure_factor_coef Fsqd
_refine_ls_weighting_details 'calc w=1/[\s^2^(Fo^2^)+(0.0060P)^2^+0.0000P] where P=(Fo^2^+2Fc^2^)/3'
_refine_ls_weighting_scheme calc
_refine_ls_wR_factor_gt 0.0447
_refine_ls_wR_factor_ref 0.0513
_reflns_number_gt 1452
_reflns_number_total 3086
_reflns_threshold_expression >2sigma(I)
_cod_data_source_file ez2199.cif
_cod_data_source_block I
_cod_original_cell_volume 1530.4(2)
_cod_original_sg_symbol_H-M 'P 21/c'
_cod_database_code 2225226
_cod_database_fobs_code 2225226

loop_
_symmetry_equiv_pos_as_xyz
'x, y, z'
'-x, y+1/2, -z+1/2'
'-x, -y, -z'
'x, -y-1/2, z-1/2'

loop_
_atom_site_type_symbol
_atom_site_label
_atom_site_fract_x
_atom_site_fract_y
_atom_site_fract_z
_atom_site_U_iso_or_equiv
_atom_site_adp_type
_atom_site_calc_flag
_atom_site_refinement_flags
_atom_site_occupancy
_atom_site_disorder_assembly
_atom_site_disorder_group
S S1 0.19188(5) -0.01268(9) 0.55789(7) 0.0372(2) Uani d . 1 . .
S S2 0.40390(5) 0.14749(8) 0.43819(7) 0.0294(2) Uani d . 1 . .
S S3 0.65397(5) 0.41064(8) 0.64495(7) 0.0351(2) Uani d . 1 . .
N N1 0.22730(15) -0.0478(2) 0.3780(2) 0.0306(7) Uani d . 1 . .
N N2 0.57525(15) 0.3239(2) 0.4337(2) 0.0258(6) Uani d . 1 . .
C C1 0.11335(19) -0.1200(3) 0.4461(3) 0.0294(8) Uani d . 1 . .
C C2 0.1446(2) -0.1266(3) 0.3573(3) 0.0299(8) Uani d . 1 . .
C C3 0.0918(2) -0.2090(3) 0.2584(3) 0.0393(9) Uani d . 1 . .
H H3 0.1119 -0.2156 0.1975 0.047 Uiso calc R 1 . .
C C4 0.0108(2) -0.2802(3) 0.2499(3) 0.0421(9) Uani d . 1 . .
H H4 -0.0250 -0.3369 0.1825 0.051 Uiso calc R 1 . .
C C5 -0.0200(2) -0.2717(3) 0.3369(3) 0.0436(9) Uani d . 1 . .
H H5 -0.0766 -0.3220 0.3284 0.052 Uiso calc R 1 . .
C C6 0.0300(2) -0.1917(3) 0.4350(3) 0.0383(9) Uani d . 1 . .
H H6 0.0084 -0.1851 0.4946 0.046 Uiso calc R 1 . .
C C7 0.25959(18) 0.0157(3) 0.4775(3) 0.0252(7) Uani d . 1 . .
C C8 0.34453(18) 0.1056(3) 0.5237(3) 0.0233(7) Uani d . 1 . .
C C9 0.38812(19) 0.1676(3) 0.6290(3) 0.0321(8) Uani d . 1 . .
H H9 0.3656 0.1568 0.6875 0.039 Uiso calc R 1 . .
C C10 0.46999(19) 0.2493(3) 0.6426(2) 0.0292(8) Uani d . 1 . .
H H10 0.5091 0.2988 0.7115 0.035 Uiso calc R 1 . .
C C11 0.48737(18) 0.2503(3) 0.5468(2) 0.0242(7) Uani d . 1 . .
C C12 0.56531(19) 0.3212(3) 0.5304(3) 0.0252(8) Uani d . 1 . .
C C13 0.70982(19) 0.4587(3) 0.5569(3) 0.0278(8) Uani d . 1 . .
C C14 0.6576(2) 0.4025(3) 0.4477(3) 0.0280(8) Uani d . 1 . .
C C15 0.6891(2) 0.4295(3) 0.3612(3) 0.0372(8) Uani d . 1 . .
H H15 0.6546 0.3929 0.2862 0.045 Uiso calc R 1 . .
C C16 0.7711(2) 0.5105(3) 0.3873(3) 0.0401(9) Uani d . 1 . .
H H16 0.7925 0.5313 0.3287 0.048 Uiso calc R 1 . .
C C17 0.8235(2) 0.5627(3) 0.4957(3) 0.0392(9) Uani d . 1 . .
H H17 0.8806 0.6163 0.5109 0.047 Uiso calc R 1 . .
C C18 0.79350(19) 0.5377(3) 0.5819(3) 0.0370(9) Uani d . 1 . .
H H18 0.8291 0.5735 0.6567 0.044 Uiso calc R 1 . .

loop_
_atom_site_aniso_label
_atom_site_aniso_U_11
_atom_site_aniso_U_22
_atom_site_aniso_U_33
_atom_site_aniso_U_12
_atom_site_aniso_U_13
_atom_site_aniso_U_23
S1 0.0338(5) 0.0475(5) 0.0327(6) -0.0084(4) 0.0156(4) -0.0013(4)
S2 0.0278(4) 0.0338(4) 0.0285(5) -0.0019(4) 0.0131(4) -0.0010(4)
S3 0.0355(5) 0.0414(5) 0.0292(6) -0.0081(4) 0.0136(4) -0.0030(4)
N1 0.0267(16) 0.0288(16) 0.039(2) -0.0070(12) 0.0154(14) -0.0019(12)
N2 0.0235(14) 0.0293(14) 0.0270(18) -0.0032(12) 0.0124(13) 0.0000(12)
C1 0.0301(18) 0.0262(18) 0.031(2) 0.0001(15) 0.0110(16) 0.0036(14)
C2 0.0319(19) 0.0250(18) 0.031(2) 0.0034(15) 0.0107(17) 0.0043(15)
C3 0.046(2) 0.045(2) 0.032(2) -0.0112(17) 0.0211(19) -0.0050(17)
C4 0.037(2) 0.047(2) 0.037(3) -0.0182(17) 0.0080(19) -0.0047(17)
C5 0.035(2) 0.048(2) 0.048(3) -0.0127(17) 0.016(2) 0.0046(19)
C6 0.033(2) 0.046(2) 0.039(3) -0.0050(17) 0.0173(19) 0.0065(18)
C7 0.0272(19) 0.0201(16) 0.031(2) 0.0017(15) 0.0142(17) 0.0023(16)
C8 0.0214(17) 0.0226(16) 0.028(2) -0.0018(14) 0.0125(16) 0.0004(15)
C9 0.0338(19) 0.0379(18) 0.030(2) -0.0021(15) 0.0182(18) 0.0067(16)
C10 0.0250(18) 0.0350(18) 0.025(2) -0.0007(15) 0.0066(16) -0.0008(15)
C11 0.0260(18) 0.0194(16) 0.025(2) 0.0006(14) 0.0079(17) 0.0001(14)
C12 0.0295(19) 0.0170(16) 0.029(2) 0.0018(14) 0.0107(17) 0.0010(14)
C13 0.0241(18) 0.0270(18) 0.036(2) 0.0003(14) 0.0154(17) 0.0032(15)
C14 0.0318(19) 0.0253(17) 0.029(2) 0.0035(15) 0.0148(17) 0.0016(15)
C15 0.045(2) 0.0423(19) 0.029(2) -0.0049(17) 0.0191(18) -0.0056(16)
C16 0.041(2) 0.0410(19) 0.051(3) -0.0025(17) 0.033(2) 0.0007(19)
C17 0.031(2) 0.0324(18) 0.056(3) -0.0053(16) 0.020(2) -0.0017(18)
C18 0.0306(19) 0.039(2) 0.033(2) -0.0048(15) 0.0033(17) -0.0002(16)

loop_
_atom_type_symbol
_atom_type_description
_atom_type_scat_dispersion_real
_atom_type_scat_dispersion_imag
_atom_type_scat_source
C C 0.0033 0.0016 'International Tables Vol C Tables 4.2.6.8 and 6.1.1.4'
H H 0.0000 0.0000 'International Tables Vol C Tables 4.2.6.8 and 6.1.1.4'
N N 0.0061 0.0033 'International Tables Vol C Tables 4.2.6.8 and 6.1.1.4'
S S 0.1246 0.1234 'International Tables Vol C Tables 4.2.6.8 and 6.1.1.4'

loop_
_exptl_crystal_face_index_h
_exptl_crystal_face_index_k
_exptl_crystal_face_index_l
_exptl_crystal_face_perp_dist
? ? ? ?

loop_
_geom_angle_atom_site_label_1
_geom_angle_atom_site_label_2
_geom_angle_atom_site_label_3
_geom_angle_site_symmetry_1
_geom_angle_site_symmetry_3
_geom_angle
_geom_angle_publ_flag
C1 S1 C7 . . 89.01(14) ?
C11 S2 C8 . . 90.91(14) ?
C13 S3 C12 . . 89.42(14) ?
C7 N1 C2 . . 111.1(3) ?
C12 N2 C14 . . 109.4(2) ?
C6 C1 C2 . . 120.8(3) ?
C6 C1 S1 . . 129.9(3) ?
C2 C1 S1 . . 109.2(2) ?
N1 C2 C3 . . 125.9(3) ?
N1 C2 C1 . . 115.2(3) ?
C3 C2 C1 . . 118.9(3) ?
C4 C3 C2 . . 119.3(3) ?
C4 C3 H3 . . 120.4 ?
C2 C3 H3 . . 120.4 ?
C3 C4 C5 . . 121.5(3) ?
C3 C4 H4 . . 119.3 ?
C5 C4 H4 . . 119.3 ?
C6 C5 C4 . . 120.8(3) ?
C6 C5 H5 . . 119.6 ?
C4 C5 H5 . . 119.6 ?
C5 C6 C1 . . 118.6(3) ?
C5 C6 H6 . . 120.7 ?
C1 C6 H6 . . 120.7 ?
N1 C7 C8 . . 124.3(3) ?
N1 C7 S1 . . 115.5(2) ?
C8 C7 S1 . . 120.2(2) ?
C9 C8 C7 . . 129.4(3) ?
C9 C8 S2 . . 111.5(2) ?
C7 C8 S2 . . 119.1(2) ?
C8 C9 C10 . . 113.0(3) ?
C8 C9 H9 . . 123.5 ?
C10 C9 H9 . . 123.5 ?
C11 C10 C9 . . 112.8(3) ?
C11 C10 H10 . . 123.6 ?
C9 C10 H10 . . 123.6 ?
C10 C11 C12 . . 127.9(3) ?
C10 C11 S2 . . 111.7(2) ?
C12 C11 S2 . . 120.3(2) ?
N2 C12 C11 . . 124.4(3) ?
N2 C12 S3 . . 116.0(2) ?
C11 C12 S3 . . 119.5(2) ?
C18 C13 C14 . . 121.4(3) ?
C18 C13 S3 . . 129.3(3) ?
C14 C13 S3 . . 109.2(2) ?
C15 C14 N2 . . 124.7(3) ?
C15 C14 C13 . . 119.4(3) ?
N2 C14 C13 . . 115.9(3) ?
C16 C15 C14 . . 118.3(3) ?
C16 C15 H15 . . 120.9 ?
C14 C15 H15 . . 120.9 ?
C15 C16 C17 . . 122.2(3) ?
C15 C16 H16 . . 118.9 ?
C17 C16 H16 . . 118.9 ?
C18 C17 C16 . . 120.3(3) ?
C18 C17 H17 . . 119.8 ?
C16 C17 H17 . . 119.8 ?
C17 C18 C13 . . 118.3(3) ?
C17 C18 H18 . . 120.8 ?
C13 C18 H18 . . 120.8 ?

loop_
_geom_bond_atom_site_label_1
_geom_bond_atom_site_label_2
_geom_bond_site_symmetry_2
_geom_bond_distance
_geom_bond_publ_flag
S1 C1 . 1.728(3) ?
S1 C7 . 1.761(3) ?
S2 C11 . 1.720(3) ?
S2 C8 . 1.729(3) ?
S3 C13 . 1.725(3) ?
S3 C12 . 1.747(3) ?
N1 C7 . 1.286(3) ?
N1 C2 . 1.384(3) ?
N2 C12 . 1.308(3) ?
N2 C14 . 1.397(3) ?
C1 C6 . 1.394(3) ?
C1 C2 . 1.404(4) ?
C2 C3 . 1.392(3) ?
C3 C4 . 1.368(4) ?
C3 H3 . 0.9500 ?
C4 C5 . 1.379(4) ?
C4 H4 . 0.9500 ?
C5 C6 . 1.366(4) ?
C5 H5 . 0.9500 ?
C6 H6 . 0.9500 ?
C7 C8 . 1.438(3) ?
C8 C9 . 1.353(3) ?
C9 C10 . 1.403(3) ?
C9 H9 . 0.9500 ?
C10 C11 . 1.357(3) ?
C10 H10 . 0.9500 ?
C11 C12 . 1.445(3) ?
C13 C18 . 1.389(3) ?
C13 C14 . 1.398(4) ?
C14 C15 . 1.396(4) ?
C15 C16 . 1.374(3) ?
C15 H15 . 0.9500 ?
C16 C17 . 1.380(4) ?
C16 H16 . 0.9500 ?
C17 C18 . 1.375(4) ?
C17 H17 . 0.9500 ?
C18 H18 . 0.9500 ?

loop_
_geom_contact_atom_site_label_1
_geom_contact_atom_site_label_2
_geom_contact_distance
_geom_contact_site_symmetry_1
_geom_contact_site_symmetry_2
_geom_contact_publ_flag
? ? ? ? ? ?

loop_
_geom_hbond_atom_site_label_D
_geom_hbond_atom_site_label_H
_geom_hbond_atom_site_label_A
_geom_hbond_site_symmetry_A
_geom_hbond_distance_DH
_geom_hbond_distance_HA
_geom_hbond_distance_DA
_geom_hbond_angle_DHA
_geom_hbond_publ_flag
C16 H16 N1 2_655 0.95 2.63 3.444(4) 144.4 yes

loop_
_geom_torsion_atom_site_label_1
_geom_torsion_atom_site_label_2
_geom_torsion_atom_site_label_3
_geom_torsion_atom_site_label_4
_geom_torsion_site_symmetry_1
_geom_torsion_site_symmetry_2
_geom_torsion_site_symmetry_3
_geom_torsion_site_symmetry_4
_geom_torsion
_geom_torsion_publ_flag
C7 S1 C1 C6 . . . . -178.8(3) ?
C7 S1 C1 C2 . . . . 0.3(2) ?
C7 N1 C2 C3 . . . . -179.5(3) ?
C7 N1 C2 C1 . . . . 0.5(3) ?
C6 C1 C2 N1 . . . . 178.7(2) ?
S1 C1 C2 N1 . . . . -0.5(3) ?
C6 C1 C2 C3 . . . . -1.3(4) ?
S1 C1 C2 C3 . . . . 179.5(2) ?
N1 C2 C3 C4 . . . . -179.5(3) ?
C1 C2 C3 C4 . . . . 0.5(4) ?
C2 C3 C4 C5 . . . . 0.3(5) ?
C3 C4 C5 C6 . . . . -0.3(5) ?
C4 C5 C6 C1 . . . . -0.6(5) ?
C2 C1 C6 C5 . . . . 1.4(4) ?
S1 C1 C6 C5 . . . . -179.6(2) ?
C2 N1 C7 C8 . . . . -180.0(2) ?
C2 N1 C7 S1 . . . . -0.3(3) ?
C1 S1 C7 N1 . . . . 0.0(2) ?
C1 S1 C7 C8 . . . . 179.7(2) ?
N1 C7 C8 C9 . . . . -174.9(3) ?
S1 C7 C8 C9 . . . . 5.4(4) ?
N1 C7 C8 S2 . . . . 5.6(4) ?
S1 C7 C8 S2 . . . . -174.02(14) ?
C11 S2 C8 C9 . . . . -0.3(2) ?
C11 S2 C8 C7 . . . . 179.2(2) ?
C7 C8 C9 C10 . . . . -179.6(2) ?
S2 C8 C9 C10 . . . . -0.1(3) ?
C8 C9 C10 C11 . . . . 0.7(4) ?
C9 C10 C11 C12 . . . . -179.3(2) ?
C9 C10 C11 S2 . . . . -0.9(3) ?
C8 S2 C11 C10 . . . . 0.7(2) ?
C8 S2 C11 C12 . . . . 179.2(2) ?
C14 N2 C12 C11 . . . . 179.5(2) ?
C14 N2 C12 S3 . . . . -0.6(3) ?
C10 C11 C12 N2 . . . . -176.7(3) ?
S2 C11 C12 N2 . . . . 5.1(4) ?
C10 C11 C12 S3 . . . . 3.4(4) ?
S2 C11 C12 S3 . . . . -174.81(13) ?
C13 S3 C12 N2 . . . . 0.6(2) ?
C13 S3 C12 C11 . . . . -179.5(2) ?
C12 S3 C13 C18 . . . . -179.6(3) ?
C12 S3 C13 C14 . . . . -0.4(2) ?
C12 N2 C14 C15 . . . . -178.8(3) ?
C12 N2 C14 C13 . . . . 0.2(3) ?
C18 C13 C14 C15 . . . . -1.5(4) ?
S3 C13 C14 C15 . . . . 179.3(2) ?
C18 C13 C14 N2 . . . . 179.4(2) ?
S3 C13 C14 N2 . . . . 0.2(3) ?
N2 C14 C15 C16 . . . . 179.2(2) ?
C13 C14 C15 C16 . . . . 0.3(4) ?
C14 C15 C16 C17 . . . . 1.2(4) ?
C15 C16 C17 C18 . . . . -1.4(5) ?
C16 C17 C18 C13 . . . . 0.1(4) ?
C14 C13 C18 C17 . . . . 1.3(4) ?
S3 C13 C18 C17 . . . . -179.7(2) ?

loop_
_cod_related_entry_id
_cod_related_entry_database
_cod_related_entry_code
1 ChemSpider 2906006
